data_4112490
loop_
_publ_author_name
'Markus R. B\"urgstein'
'Michael T. Gamer'
'Peter W. Roesky'

_publ_contact_author
;
      Prof. Dr. Peter Roesky
      Freie Universit\"at Berlin
      Fabeckstr. 34-36
      14195 Berlin
      Bundesrepublik Deutschland
;
_publ_contact_author_email roesky@chemie.fu-berlin.de
_publ_contact_author_fax +49/(0)3083852440
_publ_contact_author_phone +49/(0)3083854004
_publ_section_title
;
 Nitrophenolate as a Building Block for Lanthanide Chains, Layers, and
 Clusters
;
_journal_name_full 'Journal of the American Chemical Society'
_journal_page_first 5213
_journal_page_last 5218
_journal_paper_doi 10.1021/ja0396044
_journal_volume 126
_journal_year 2004
_chemical_formula_sum 'C32.5 H25 Eu K2 N5 O15'
_chemical_formula_weight 955.74
_chemical_name_systematic
; 
 ? 
;
_space_group_IT_number 14
_symmetry_cell_setting monoclinic
_symmetry_space_group_name_Hall '-P 2yn'
_symmetry_space_group_name_H-M 'P 1 21/n 1'
_atom_sites_solution_hydrogens geom
_atom_sites_solution_primary direct
_atom_sites_solution_secondary difmap
_audit_creation_method SHELXL-97
_cell_angle_alpha 90.0(6)
_cell_angle_beta 119.10(3)
_cell_angle_gamma 90.0(6)
_cell_formula_units_Z 4
_cell_length_a 14.722(4)
_cell_length_b 18.265(11)
_cell_length_c 15.108(6)
_cell_measurement_temperature 203(2)
_cell_volume 3550(3)
_computing_molecular_graphics 'Diamond 2.0'
_computing_structure_refinement 'SHELXL-97 (Sheldrick, 1997)'
_computing_structure_solution 'SHELXS-97 (Sheldrick, 1990)'
_diffrn_ambient_temperature 203(2)
_diffrn_measured_fraction_theta_full 0.915
_diffrn_measured_fraction_theta_max 0.915
_diffrn_measurement_device_type Stoe-IPDS
_diffrn_measurement_method 'area detector'
_diffrn_radiation_monochromator graphite
_diffrn_radiation_source 'fine-focus sealed tube'
_diffrn_radiation_type AgK\a
_diffrn_radiation_wavelength 0.56087
_diffrn_reflns_av_R_equivalents 0.1041
_diffrn_reflns_av_sigmaI/netI 0.1037
_diffrn_reflns_limit_h_max 18
_diffrn_reflns_limit_h_min -15
_diffrn_reflns_limit_k_max 23
_diffrn_reflns_limit_k_min -23
_diffrn_reflns_limit_l_max 11
_diffrn_reflns_limit_l_min -18
_diffrn_reflns_number 16540
_diffrn_reflns_theta_full 20.80
_diffrn_reflns_theta_max 20.80
_diffrn_reflns_theta_min 1.50
_exptl_absorpt_coefficient_mu 1.109
_exptl_absorpt_correction_type none
_exptl_crystal_colour red
_exptl_crystal_density_diffrn 1.788
_exptl_crystal_description plates
_exptl_crystal_F_000 1904
_exptl_crystal_size_max 0.12
_exptl_crystal_size_mid 0.10
_exptl_crystal_size_min 0.06
_refine_diff_density_max 0.972
_refine_diff_density_min -0.633
_refine_diff_density_rms 0.138
_refine_ls_extinction_method none
_refine_ls_goodness_of_fit_ref 1.026
_refine_ls_hydrogen_treatment mixed
_refine_ls_matrix_type full
_refine_ls_number_parameters 490
_refine_ls_number_reflns 6894
_refine_ls_number_restraints 0
_refine_ls_restrained_S_all 1.026
_refine_ls_R_factor_all 0.1133
_refine_ls_R_factor_gt 0.0583
_refine_ls_shift/su_max 0.000
_refine_ls_shift/su_mean 0.000
_refine_ls_structure_factor_coef Fsqd
_refine_ls_weighting_details 'calc w=1/[\s^2^(Fo^2^)+(0.0542P)^2^+5.1915P] where P=(Fo^2^+2Fc^2^)/3'
_refine_ls_weighting_scheme calc
_refine_ls_wR_factor_gt 0.1167
_refine_ls_wR_factor_ref 0.1364
_reflns_number_gt 4317
_reflns_number_total 6894
_reflns_threshold_expression >2sigma(I)
_cod_data_source_file ja0396044si20031114_124155_6.cif
_cod_data_source_block 5b
_cod_original_formula_sum 'C32.50 H25 Eu K2 N5 O15'
_cod_database_code 4112490

loop_
_symmetry_equiv_pos_as_xyz
'x, y, z'
'-x+1/2, y+1/2, -z+1/2'
'-x, -y, -z'
'x-1/2, -y-1/2, z-1/2'

loop_
_atom_site_label
_atom_site_type_symbol
_atom_site_fract_x
_atom_site_fract_y
_atom_site_fract_z
_atom_site_U_iso_or_equiv
_atom_site_adp_type
_atom_site_occupancy
_atom_site_symmetry_multiplicity
_atom_site_calc_flag
_atom_site_refinement_flags
_atom_site_disorder_assembly
_atom_site_disorder_group
C1 C -0.1374(6) 0.2504(4) 0.0259(7) 0.0379(19) Uani 1 1 d . . .
C2 C -0.1170(6) 0.2302(4) 0.1226(7) 0.0338(18) Uani 1 1 d . . .
C3 C -0.1838(8) 0.2471(5) 0.1632(8) 0.053(2) Uani 1 1 d . . .
H3A H -0.1678 0.2303 0.2279 0.063 Uiso 1 1 calc R . .
C4 C -0.2711(8) 0.2877(6) 0.1078(10) 0.062(3) Uani 1 1 d . . .
H4A H -0.3163 0.2993 0.1332 0.074 Uiso 1 1 calc R . .
C5 C -0.2913(8) 0.3116(5) 0.0117(10) 0.061(3) Uani 1 1 d . . .
H5A H -0.3494 0.3415 -0.0263 0.073 Uiso 1 1 calc R . .
C6 C -0.2297(7) 0.2928(5) -0.0277(8) 0.047(2) Uani 1 1 d . . .
H6A H -0.2486 0.3084 -0.0937 0.056 Uiso 1 1 calc R . .
C7 C 0.0414(6) 0.3164(4) -0.1908(6) 0.0342(16) Uani 1 1 d . . .
C8 C -0.0409(6) 0.3659(4) -0.2482(7) 0.0322(18) Uani 1 1 d . . .
C9 C -0.0315(7) 0.4202(4) -0.3093(8) 0.047(2) Uani 1 1 d . . .
H9A H -0.0861 0.4534 -0.3450 0.057 Uiso 1 1 calc R . .
C10 C 0.0587(8) 0.4244(5) -0.3165(9) 0.056(3) Uani 1 1 d . . .
H10A H 0.0651 0.4592 -0.3590 0.067 Uiso 1 1 calc R . .
C11 C 0.1384(7) 0.3771(5) -0.2607(9) 0.056(3) Uani 1 1 d . . .
H11A H 0.2001 0.3811 -0.2644 0.067 Uiso 1 1 calc R . .
C12 C 0.1324(7) 0.3251(5) -0.2006(8) 0.046(2) Uani 1 1 d . . .
H12A H 0.1894 0.2938 -0.1643 0.056 Uiso 1 1 calc R . .
C13 C -0.3136(6) 0.1369(4) -0.1653(8) 0.043(2) Uani 1 1 d . . .
C14 C -0.2633(7) 0.0991(4) -0.0721(7) 0.045(2) Uani 1 1 d . . .
C15 C -0.3200(8) 0.0865(5) -0.0156(8) 0.054(3) Uani 1 1 d . . .
H15A H -0.2866 0.0652 0.0492 0.064 Uiso 1 1 calc R . .
C16 C -0.4201(8) 0.1061(6) -0.0586(9) 0.059(3) Uani 1 1 d . . .
H16A H -0.4568 0.0989 -0.0230 0.071 Uiso 1 1 calc R . .
C17 C -0.4711(7) 0.1370(6) -0.1554(10) 0.062(3) Uani 1 1 d . . .
H17A H -0.5419 0.1489 -0.1844 0.074 Uiso 1 1 calc R . .
C18 C -0.4186(8) 0.1504(5) -0.2102(10) 0.065(3) Uani 1 1 d . . .
H18A H -0.4547 0.1684 -0.2768 0.078 Uiso 1 1 calc R . .
C19 C 0.0814(6) 0.0796(4) -0.1867(6) 0.0314(17) Uani 1 1 d . . .
C20 C 0.1724(6) 0.1115(4) -0.1045(6) 0.0314(17) Uani 1 1 d . . .
C21 C 0.2673(7) 0.1113(5) -0.1027(9) 0.056(3) Uani 1 1 d . . .
H21A H 0.3244 0.1353 -0.0498 0.067 Uiso 1 1 calc R . .
C22 C 0.2791(8) 0.0771(5) -0.1753(9) 0.060(3) Uani 1 1 d . . .
H22A H 0.3438 0.0768 -0.1735 0.072 Uiso 1 1 calc R . .
C23 C 0.1940(9) 0.0425(6) -0.2527(10) 0.068(3) Uani 1 1 d . . .
H23A H 0.2021 0.0180 -0.3031 0.081 Uiso 1 1 calc R . .
C24 C 0.0987(7) 0.0426(5) -0.2584(8) 0.055(3) Uani 1 1 d . . .
H24A H 0.0434 0.0174 -0.3116 0.066 Uiso 1 1 calc R . .
C25 C -0.1241(6) 0.1722(4) -0.3977(7) 0.0389(19) Uani 1 1 d . . .
C26 C -0.1436(7) 0.0996(4) -0.4359(7) 0.042(2) Uani 1 1 d . . .
C27 C -0.1185(8) 0.0739(6) -0.5056(8) 0.055(3) Uani 1 1 d . . .
H27A H -0.1299 0.0244 -0.5247 0.066 Uiso 1 1 calc R . .
C28 C -0.0773(9) 0.1189(7) -0.5474(9) 0.066(3) Uani 1 1 d . . .
H28A H -0.0626 0.1020 -0.5979 0.079 Uiso 1 1 calc R . .
C29 C -0.0568(7) 0.1922(6) -0.5133(8) 0.056(3) Uani 1 1 d . . .
H29A H -0.0279 0.2244 -0.5414 0.067 Uiso 1 1 calc R . .
C30 C -0.0781(7) 0.2170(5) -0.4402(7) 0.046(2) Uani 1 1 d . . .
H30A H -0.0615 0.2656 -0.4177 0.055 Uiso 1 1 calc R . .
C31 C 0.0394(12) 0.4934(7) -0.0495(13) 0.096(4) Uiso 1 1 d . . 1
H31A H 0.1033 0.4852 -0.0532 0.115 Uiso 1 1 calc R . 1
H31B H -0.0161 0.5006 -0.1193 0.115 Uiso 1 1 calc R . 1
C32 C 0.0174(13) 0.4268(8) -0.0180(15) 0.106(5) Uiso 1 1 d . A 1
H32A H -0.0067 0.3903 -0.0724 0.127 Uiso 1 1 calc R A 1
H32B H 0.0791 0.4077 0.0415 0.127 Uiso 1 1 calc R A 1
C33 C -0.0519(18) 0.4417(11) 0.0029(19) 0.064(6) Uiso 0.50 1 d P . 1
H33A H -0.0544 0.4031 0.0467 0.076 Uiso 0.50 1 calc PR . 1
H33B H -0.1189 0.4417 -0.0597 0.076 Uiso 0.50 1 calc PR . 1
N1 N -0.0264(6) 0.1861(4) 0.1875(6) 0.0486(18) Uani 1 1 d . . 1
N2 N -0.1350(5) 0.3651(3) -0.2448(6) 0.0370(17) Uani 1 1 d . . 1
N3 N -0.1628(6) 0.0750(4) -0.0246(7) 0.048(2) Uani 1 1 d . . 1
N4 N 0.1706(5) 0.1431(4) -0.0214(6) 0.0386(17) Uani 1 1 d . . 1
N5 N -0.1840(6) 0.0473(4) -0.3897(7) 0.051(2) Uani 1 1 d . . 1
O1 O -0.0816(5) 0.2313(3) -0.0158(5) 0.0469(15) Uani 1 1 d . . 1
O2 O 0.0504(5) 0.1877(3) 0.1741(5) 0.0501(15) Uani 1 1 d . . 1
O3 O -0.0255(6) 0.1489(5) 0.2556(7) 0.078(2) Uani 1 1 d . . 1
O4 O 0.0389(4) 0.2662(3) -0.1315(5) 0.0364(13) Uani 1 1 d . . 1
O5 O -0.1619(4) 0.3120(3) -0.2124(5) 0.0392(13) Uani 1 1 d . . 1
O6 O -0.1917(5) 0.4197(3) -0.2732(7) 0.061(2) Uani 1 1 d . . 1
O7 O -0.2641(5) 0.1613(3) -0.2134(5) 0.0533(17) Uani 1 1 d . . 1
O8 O -0.1165(5) 0.0733(3) -0.0761(6) 0.0556(18) Uani 1 1 d . . 1
O9 O -0.1184(6) 0.0536(4) 0.0644(6) 0.071(2) Uani 1 1 d . . 1
O10 O -0.0090(4) 0.0818(3) -0.1942(4) 0.0376(14) Uani 1 1 d . . 1
O11 O 0.0898(4) 0.1412(3) -0.0118(5) 0.0383(13) Uani 1 1 d . . 1
O12 O 0.2485(5) 0.1746(4) 0.0432(6) 0.067(2) Uani 1 1 d . . 1
O13 O -0.1438(4) 0.1971(3) -0.3286(4) 0.0394(13) Uani 1 1 d . . 1
O14 O -0.1628(6) -0.0187(3) -0.3921(6) 0.066(2) Uani 1 1 d . . 1
O15 O -0.2364(6) 0.0674(4) -0.3526(7) 0.066(2) Uani 1 1 d . . 1
K1 K 0.13686(16) 0.28641(11) 0.08541(18) 0.0497(5) Uani 1 1 d . . 1
K2 K -0.10884(16) -0.04659(10) -0.1838(2) 0.0574(6) Uani 1 1 d . . 1
Eu1 Eu -0.08781(3) 0.18187(2) -0.15895(3) 0.02917(12) Uani 1 1 d . . 1

loop_
_atom_site_aniso_label
_atom_site_aniso_U_11
_atom_site_aniso_U_22
_atom_site_aniso_U_33
_atom_site_aniso_U_23
_atom_site_aniso_U_13
_atom_site_aniso_U_12
C1 0.038(4) 0.038(4) 0.047(6) 0.009(4) 0.028(4) 0.004(3)
C2 0.034(4) 0.038(4) 0.037(5) -0.006(3) 0.023(4) -0.008(3)
C3 0.055(6) 0.071(6) 0.037(6) -0.009(4) 0.026(5) -0.013(5)
C4 0.040(5) 0.076(6) 0.073(9) -0.021(6) 0.030(6) -0.005(5)
C5 0.055(6) 0.061(6) 0.069(8) -0.008(6) 0.032(6) 0.009(5)
C6 0.052(5) 0.058(5) 0.042(6) 0.012(4) 0.032(5) 0.013(4)
C7 0.032(4) 0.043(4) 0.027(4) -0.006(4) 0.014(3) -0.010(4)
C8 0.036(4) 0.028(4) 0.036(5) 0.003(3) 0.021(4) 0.003(3)
C9 0.048(5) 0.040(4) 0.050(6) 0.011(4) 0.022(5) 0.004(4)
C10 0.058(6) 0.055(5) 0.060(7) 0.013(5) 0.033(6) -0.011(4)
C11 0.041(5) 0.072(6) 0.066(8) 0.008(5) 0.035(5) -0.001(4)
C12 0.040(4) 0.050(5) 0.053(6) 0.010(4) 0.026(4) -0.002(4)
C13 0.037(4) 0.044(4) 0.056(7) -0.011(4) 0.030(5) -0.013(4)
C14 0.050(5) 0.040(4) 0.037(5) 0.011(4) 0.016(4) -0.016(4)
C15 0.059(6) 0.055(5) 0.049(7) -0.001(4) 0.028(5) -0.013(4)
C16 0.045(5) 0.080(7) 0.070(8) -0.006(6) 0.042(6) -0.012(5)
C17 0.035(5) 0.091(7) 0.068(8) 0.024(6) 0.033(5) 0.002(5)
C18 0.046(6) 0.063(6) 0.086(10) 0.024(6) 0.033(6) -0.002(5)
C19 0.028(4) 0.034(4) 0.030(5) 0.001(3) 0.012(4) -0.002(3)
C20 0.033(4) 0.030(4) 0.034(5) -0.006(3) 0.018(4) -0.001(3)
C21 0.032(5) 0.062(6) 0.070(8) -0.028(5) 0.024(5) -0.005(4)
C22 0.047(6) 0.064(6) 0.079(9) -0.024(5) 0.039(6) -0.002(4)
C23 0.063(7) 0.082(7) 0.070(9) -0.014(6) 0.042(6) 0.006(6)
C24 0.037(5) 0.074(6) 0.038(6) -0.017(5) 0.006(5) 0.004(4)
C25 0.032(4) 0.055(5) 0.029(5) 0.007(4) 0.014(4) 0.006(4)
C26 0.037(5) 0.044(4) 0.039(6) 0.002(4) 0.013(4) 0.001(3)
C27 0.057(6) 0.064(6) 0.037(6) -0.014(4) 0.017(5) -0.003(5)
C28 0.072(7) 0.101(8) 0.038(7) -0.012(6) 0.036(6) 0.008(6)
C29 0.047(5) 0.086(7) 0.045(6) 0.009(5) 0.031(5) 0.001(5)
C30 0.046(5) 0.055(5) 0.037(6) -0.001(4) 0.021(4) -0.008(4)
N1 0.055(5) 0.051(4) 0.038(4) 0.007(4) 0.021(4) 0.000(4)
N2 0.040(4) 0.034(3) 0.045(5) 0.012(3) 0.027(4) 0.014(3)
N3 0.048(5) 0.041(4) 0.059(6) 0.018(4) 0.029(4) 0.000(3)
N4 0.026(3) 0.047(4) 0.032(4) -0.004(3) 0.006(3) 0.006(3)
N5 0.050(5) 0.052(5) 0.048(6) -0.007(4) 0.021(4) -0.011(4)
O1 0.045(3) 0.062(4) 0.042(4) 0.007(3) 0.028(3) 0.012(3)
O2 0.045(3) 0.058(4) 0.047(4) 0.010(3) 0.023(3) 0.013(3)
O3 0.074(5) 0.105(6) 0.061(6) 0.046(4) 0.039(5) 0.015(4)
O4 0.034(3) 0.038(3) 0.035(3) 0.012(2) 0.015(3) 0.006(2)
O5 0.034(3) 0.046(3) 0.043(4) 0.012(3) 0.024(3) 0.003(2)
O6 0.057(4) 0.047(3) 0.096(6) 0.029(3) 0.050(4) 0.022(3)
O7 0.039(3) 0.080(4) 0.043(4) 0.005(3) 0.021(3) -0.011(3)
O8 0.066(4) 0.055(4) 0.071(5) 0.005(3) 0.053(4) -0.005(3)
O9 0.063(5) 0.081(5) 0.063(6) 0.042(4) 0.026(4) 0.017(4)
O10 0.027(3) 0.044(3) 0.031(3) -0.003(2) 0.006(3) -0.003(2)
O11 0.041(3) 0.040(3) 0.034(4) 0.002(2) 0.019(3) 0.001(2)
O12 0.043(4) 0.083(5) 0.055(5) -0.026(4) 0.008(3) -0.008(4)
O13 0.046(3) 0.049(3) 0.029(3) 0.002(2) 0.022(3) 0.003(2)
O14 0.076(5) 0.044(4) 0.072(6) -0.005(3) 0.031(4) -0.012(3)
O15 0.074(5) 0.064(4) 0.075(6) -0.010(4) 0.048(5) -0.015(4)
K1 0.0489(11) 0.0565(11) 0.0532(15) -0.0136(9) 0.0323(11) -0.0064(9)
K2 0.0493(13) 0.0451(10) 0.085(2) 0.0030(10) 0.0383(13) -0.0037(9)
Eu1 0.02619(18) 0.03584(19) 0.0279(2) 0.00806(19) 0.01505(15) 0.00224(18)

loop_
_atom_type_symbol
_atom_type_description
_atom_type_scat_dispersion_real
_atom_type_scat_dispersion_imag
_atom_type_scat_source
C C 0.0015 0.0009 'International Tables Vol C Tables 4.2.6.8 and 6.1.1.4'
H H 0.0000 0.0000 'International Tables Vol C Tables 4.2.6.8 and 6.1.1.4'
N N 0.0030 0.0019 'International Tables Vol C Tables 4.2.6.8 and 6.1.1.4'
O O 0.0056 0.0036 'International Tables Vol C Tables 4.2.6.8 and 6.1.1.4'
K K 0.1399 0.1562 'International Tables Vol C Tables 4.2.6.8 and 6.1.1.4'
Eu Eu -0.3977 2.4351 'International Tables Vol C Tables 4.2.6.8 and 6.1.1.4'

loop_
_geom_angle_atom_site_label_1
_geom_angle_atom_site_label_2
_geom_angle_atom_site_label_3
_geom_angle
_geom_angle_site_symmetry_1
_geom_angle_site_symmetry_3
O1 C1 C2 124.9(7) . .
O1 C1 C6 121.4(8) . .
C2 C1 C6 113.7(8) . .
C1 C2 C3 123.6(8) . .
C1 C2 N1 121.0(8) . .
C3 C2 N1 115.4(8) . .
C4 C3 C2 119.8(10) . .
C3 C4 C5 117.8(11) . .
C6 C5 C4 121.9(10) . .
C5 C6 C1 123.1(10) . .
O4 C7 C8 124.8(7) . .
O4 C7 C12 119.6(7) . .
C8 C7 C12 115.5(7) . .
C9 C8 N2 116.3(7) . .
C9 C8 C7 121.5(8) . .
N2 C8 C7 122.2(7) . .
C10 C9 C8 119.6(8) . .
C11 C10 C9 118.9(9) . .
C12 C11 C10 122.9(9) . .
C11 C12 C7 121.4(8) . .
O7 C13 C18 116.9(9) . .
O7 C13 C14 123.2(8) . .
C18 C13 C14 119.9(10) . .
N3 C14 C13 126.2(9) . .
N3 C14 C15 114.8(8) . .
C13 C14 C15 118.9(9) . .
C16 C15 C14 118.5(10) . .
C15 C16 C17 121.3(11) . .
C16 C17 C18 121.3(9) . .
C13 C18 C17 119.2(11) . .
O10 C19 C24 121.2(8) . .
O10 C19 C20 123.8(8) . .
C24 C19 C20 114.9(7) . .
C21 C20 N4 116.4(8) . .
C21 C20 C19 121.6(8) . .
N4 C20 C19 122.0(7) . .
C22 C21 C20 121.0(9) . .
C21 C22 C23 118.6(10) . .
C24 C23 C22 122.3(11) . .
C23 C24 C19 121.3(9) . .
O13 C25 C30 120.8(8) . .
O13 C25 C26 125.2(8) . .
C30 C25 C26 114.0(9) . .
O13 C25 K1 50.8(4) . 4_565
C30 C25 K1 122.4(6) . 4_565
C26 C25 K1 100.2(5) . 4_565
C27 C26 C25 124.2(9) . .
C27 C26 N5 117.9(8) . .
C25 C26 N5 117.6(9) . .
C28 C27 C26 120.5(10) . .
C27 C28 C29 118.1(11) . .
C30 C29 C28 121.2(10) . .
C29 C30 C25 122.0(9) . .
C33 C31 C32 126(2) 3_565 .
C33 C32 C31 104.6(16) . .
C32 C33 C31 114(2) . 3_565
O3 N1 O2 120.6(8) . .
O3 N1 C2 120.3(9) . .
O2 N1 C2 119.0(7) . .
O3 N1 K2 79.8(6) . 3
O2 N1 K2 53.3(4) . 3
C2 N1 K2 142.2(6) . 3
O6 N2 O5 118.5(7) . .
O6 N2 C8 119.4(6) . .
O5 N2 C8 122.1(6) . .
O9 N3 O8 120.3(8) . .
O9 N3 C14 122.5(9) . .
O8 N3 C14 117.2(8) . .
O12 N4 O11 119.2(8) . .
O12 N4 C20 119.3(8) . .
O11 N4 C20 121.5(7) . .
O12 N4 K1 62.3(4) . .
O11 N4 K1 65.4(4) . .
C20 N4 K1 149.1(5) . .
O15 N5 O14 122.0(9) . .
O15 N5 C26 121.2(8) . .
O14 N5 C26 116.8(9) . .
O15 N5 K2 73.3(6) . .
O14 N5 K2 62.8(5) . .
C26 N5 K2 140.5(5) . .
C1 O1 Eu1 144.4(6) . .
C1 O1 K1 115.9(5) . .
Eu1 O1 K1 98.8(2) . .
N1 O2 K2 105.1(5) . 3
N1 O2 K1 137.1(5) . .
K2 O2 K1 114.9(2) 3 .
N1 O3 K2 78.5(6) . 3
C7 O4 Eu1 130.1(5) . .
C7 O4 K1 121.8(5) . .
Eu1 O4 K1 101.8(2) . .
N2 O5 Eu1 132.9(5) . .
N2 O6 K2 136.6(5) . 2_454
C13 O7 Eu1 132.0(6) . .
C13 O7 K1 124.6(5) . 4_565
Eu1 O7 K1 103.2(2) . 4_565
N3 O8 Eu1 124.5(5) . .
N3 O8 K2 124.9(5) . .
Eu1 O8 K2 105.7(3) . .
N3 O9 K2 121.6(6) . 3
C19 O10 Eu1 127.5(5) . .
C19 O10 K2 121.2(4) . .
Eu1 O10 K2 107.8(2) . .
N4 O11 Eu1 120.5(5) . .
N4 O11 K1 91.5(4) . .
Eu1 O11 K1 93.68(17) . .
N4 O11 K2 116.0(5) . 3
Eu1 O11 K2 121.9(2) . 3
K1 O11 K2 97.32(19) . 3
N4 O12 K1 95.5(5) . .
C25 O13 Eu1 139.3(5) . .
C25 O13 K1 108.5(5) . 4_565
Eu1 O13 K1 103.5(2) . 4_565
N5 O14 K2 94.6(6) . .
N5 O15 K2 84.8(6) . .
N5 O15 K1 122.9(7) . 4_565
K2 O15 K1 148.2(3) . 4_565
O7 K1 O13 66.17(19) 4_666 4_666
O7 K1 O12 115.2(2) 4_666 .
O13 K1 O12 62.22(18) 4_666 .
O7 K1 O2 79.9(2) 4_666 .
O13 K1 O2 120.80(19) 4_666 .
O12 K1 O2 95.0(2) . .
O7 K1 O4 167.31(19) 4_666 .
O13 K1 O4 111.11(19) 4_666 .
O12 K1 O4 71.5(2) . .
O2 K1 O4 110.93(19) . .
O7 K1 O11 135.6(2) 4_666 .
O13 K1 O11 105.17(18) 4_666 .
O12 K1 O11 43.33(18) . .
O2 K1 O11 67.63(19) . .
O4 K1 O11 56.86(16) . .
O7 K1 O1 122.0(2) 4_666 .
O13 K1 O1 165.62(17) 4_666 .
O12 K1 O1 103.69(19) . .
O2 K1 O1 54.47(18) . .
O4 K1 O1 63.71(18) . .
O11 K1 O1 60.53(17) . .
O7 K1 O15 57.9(2) 4_666 4_666
O13 K1 O15 52.76(18) 4_666 4_666
O12 K1 O15 110.5(2) . 4_666
O2 K1 O15 136.7(2) . 4_666
O4 K1 O15 110.1(2) . 4_666
O11 K1 O15 151.5(2) . 4_666
O1 K1 O15 141.08(19) . 4_666
O7 K1 N4 133.32(19) 4_666 .
O13 K1 N4 84.15(18) 4_666 .
O12 K1 N4 22.20(16) . .
O2 K1 N4 86.3(2) . .
O4 K1 N4 56.28(17) . .
O11 K1 N4 23.02(17) . .
O1 K1 N4 82.00(18) . .
O15 K1 N4 128.7(2) 4_666 .
O7 K1 C25 82.7(2) 4_666 4_666
O13 K1 C25 20.62(19) 4_666 4_666
O12 K1 C25 60.4(2) . 4_666
O2 K1 C25 139.4(2) . 4_666
O4 K1 C25 92.3(2) . 4_666
O11 K1 C25 102.5(2) . 4_666
O1 K1 C25 155.3(2) . 4_666
O15 K1 C25 50.1(2) 4_666 4_666
N4 K1 C25 79.5(2) . 4_666
O7 K1 Eu1 155.25(16) 4_666 .
O13 K1 Eu1 135.12(14) 4_666 .
O12 K1 Eu1 76.39(14) . .
O2 K1 Eu1 77.26(14) . .
O4 K1 Eu1 33.78(11) . .
O11 K1 Eu1 39.65(12) . .
O1 K1 Eu1 34.29(13) . .
O15 K1 Eu1 141.30(18) 4_666 .
N4 K1 Eu1 54.46(13) . .
C25 K1 Eu1 121.19(16) 4_666 .
O7 K1 Eu1 34.18(13) 4_666 4_666
O13 K1 Eu1 33.39(13) 4_666 4_666
O12 K1 Eu1 84.16(15) . 4_666
O2 K1 Eu1 96.25(15) . 4_666
O4 K1 Eu1 144.50(13) . 4_666
O11 K1 Eu1 119.12(14) . 4_666
O1 K1 Eu1 149.84(16) . 4_666
O15 K1 Eu1 54.48(16) 4_666 4_666
N4 K1 Eu1 105.38(14) . 4_666
C25 K1 Eu1 52.67(15) 4_666 4_666
Eu1 K1 Eu1 158.74(6) . 4_666
O2 K2 O6 94.3(2) 3 2_444
O2 K2 O8 145.9(2) 3 .
O6 K2 O8 88.4(2) 2_444 .
O2 K2 O10 129.6(2) 3 .
O6 K2 O10 134.43(19) 2_444 .
O8 K2 O10 62.89(19) . .
O2 K2 O14 98.0(2) 3 .
O6 K2 O14 94.9(3) 2_444 .
O8 K2 O14 115.6(2) . .
O10 K2 O14 70.51(19) . .
O2 K2 O9 71.7(2) 3 3
O6 K2 O9 154.6(2) 2_444 3
O8 K2 O9 91.9(3) . 3
O10 K2 O9 66.42(18) . 3
O14 K2 O9 107.8(2) . 3
O2 K2 O15 137.0(2) 3 .
O6 K2 O15 78.9(2) 2_444 .
O8 K2 O15 76.8(2) . .
O10 K2 O15 61.32(18) . .
O14 K2 O15 41.8(2) . .
O9 K2 O15 125.9(2) 3 .
O2 K2 N5 120.6(2) 3 .
O6 K2 N5 93.7(2) 2_444 .
O8 K2 N5 93.1(2) . .
O10 K2 N5 56.53(19) . .
O14 K2 N5 22.60(19) . .
O9 K2 N5 111.6(2) 3 .
O15 K2 N5 21.8(2) . .
O2 K2 N1 21.66(19) 3 3
O6 K2 N1 114.4(2) 2_444 3
O8 K2 N1 146.3(2) . 3
O10 K2 N1 108.1(2) . 3
O14 K2 N1 88.0(2) . 3
O9 K2 N1 56.7(2) 3 3
O15 K2 N1 129.8(2) . 3
N5 K2 N1 108.9(2) . 3
O2 K2 O3 40.8(2) 3 3
O6 K2 O3 122.9(2) 2_444 3
O8 K2 O3 148.6(2) . 3
O10 K2 O3 92.4(2) . 3
O14 K2 O3 68.3(2) . 3
O9 K2 O3 59.0(2) 3 3
O15 K2 O3 109.4(2) . 3
N5 K2 O3 87.9(2) . 3
N1 K2 O3 21.69(19) 3 3
O2 K2 O11 64.36(19) 3 3
O6 K2 O11 73.3(2) 2_444 3
O8 K2 O11 84.18(19) . 3
O10 K2 O11 131.67(18) . 3
O14 K2 O11 157.09(17) . 3
O9 K2 O11 81.51(19) 3 3
O15 K2 O11 146.5(2) . 3
N5 K2 O11 166.7(2) . 3
N1 K2 O11 79.62(19) 3 3
O3 K2 O11 101.26(17) 3 3
O2 K2 Eu1 159.92(15) 3 .
O6 K2 Eu1 105.54(15) 2_444 .
O8 K2 Eu1 34.90(14) . .
O10 K2 Eu1 32.47(13) . .
O14 K2 Eu1 83.74(15) . .
O9 K2 Eu1 88.63(17) 3 .
O15 K2 Eu1 52.85(14) . .
N5 K2 Eu1 62.25(16) . .
N1 K2 Eu1 139.76(15) 3 .
O3 K2 Eu1 124.73(15) 3 .
O11 K2 Eu1 117.99(13) 3 .
O4 Eu1 O13 86.5(2) . .
O4 Eu1 O1 84.8(2) . .
O13 Eu1 O1 146.0(2) . .
O4 Eu1 O7 146.7(2) . .
O13 Eu1 O7 83.8(2) . .
O1 Eu1 O7 85.6(2) . .
O4 Eu1 O10 96.6(2) . .
O13 Eu1 O10 77.9(2) . .
O1 Eu1 O10 135.7(2) . .
O7 Eu1 O10 112.3(2) . .
O4 Eu1 O8 140.0(2) . .
O13 Eu1 O8 127.0(2) . .
O1 Eu1 O8 77.2(2) . .
O7 Eu1 O8 67.6(2) . .
O10 Eu1 O8 73.7(2) . .
O4 Eu1 O5 67.69(17) . .
O13 Eu1 O5 70.8(2) . .
O1 Eu1 O5 75.5(2) . .
O7 Eu1 O5 79.0(2) . .
O10 Eu1 O5 145.4(2) . .
O8 Eu1 O5 138.0(2) . .
O4 Eu1 O11 69.16(18) . .
O13 Eu1 O11 131.2(2) . .
O1 Eu1 O11 75.2(2) . .
O7 Eu1 O11 137.9(2) . .
O10 Eu1 O11 64.44(19) . .
O8 Eu1 O11 71.7(2) . .
O5 Eu1 O11 129.20(18) . .
O4 Eu1 K1 44.46(16) . .
O13 Eu1 K1 130.74(15) . .
O1 Eu1 K1 46.88(16) . .
O7 Eu1 K1 132.21(19) . .
O10 Eu1 K1 107.34(14) . .
O8 Eu1 K1 100.41(19) . .
O5 Eu1 K1 83.34(14) . .
O11 Eu1 K1 46.67(12) . .
O4 Eu1 K1 115.07(14) . 4_565
O13 Eu1 K1 43.10(15) . 4_565
O1 Eu1 K1 113.73(15) . 4_565
O7 Eu1 K1 42.64(17) . 4_565
O10 Eu1 K1 105.62(15) . 4_565
O8 Eu1 K1 104.92(18) . 4_565
O5 Eu1 K1 59.66(15) . 4_565
O11 Eu1 K1 169.96(13) . 4_565
K1 Eu1 K1 142.84(4) . 4_565
O4 Eu1 K2 134.65(14) . .
O13 Eu1 K2 92.86(15) . .
O1 Eu1 K2 116.23(16) . .
O7 Eu1 K2 77.74(17) . .
O10 Eu1 K2 39.76(14) . .
O8 Eu1 K2 39.42(17) . .
O5 Eu1 K2 152.87(13) . .
O11 Eu1 K2 77.89(14) . .
K1 Eu1 K2 122.97(8) . .
K1 Eu1 K2 93.51(9) 4_565 .

loop_
_geom_bond_atom_site_label_1
_geom_bond_atom_site_label_2
_geom_bond_distance
_geom_bond_site_symmetry_2
C1 O1 1.302(11) .
C1 C2 1.390(12) .
C1 C6 1.426(12) .
C2 C3 1.424(13) .
C2 N1 1.455(11) .
C3 C4 1.362(14) .
C4 C5 1.403(17) .
C5 C6 1.349(15) .
C7 O4 1.295(10) .
C7 C8 1.420(11) .
C7 C12 1.427(12) .
C8 C9 1.407(12) .
C8 N2 1.410(10) .
C9 C10 1.386(14) .
C10 C11 1.368(13) .
C11 C12 1.346(13) .
C13 O7 1.332(11) .
C13 C18 1.376(13) .
C13 C14 1.412(13) .
C14 N3 1.365(12) .
C14 C15 1.474(14) .
C15 C16 1.338(14) .
C16 C17 1.398(16) .
C17 C18 1.401(16) .
C19 O10 1.280(10) .
C19 C24 1.400(13) .
C19 C20 1.434(11) .
C20 C21 1.385(12) .
C20 N4 1.393(11) .
C21 C22 1.344(15) .
C22 C23 1.382(15) .
C23 C24 1.363(15) .
C25 O13 1.294(11) .
C25 C30 1.402(13) .
C25 C26 1.418(12) .
C25 K1 3.485(9) 4_565
C26 C27 1.358(15) .
C26 N5 1.469(13) .
C27 C28 1.348(17) .
C28 C29 1.414(15) .
C29 C30 1.364(15) .
C31 C33 1.35(2) 3_565
C31 C32 1.400(19) .
C32 C33 1.24(3) .
C33 C31 1.35(2) 3_565
N1 O3 1.227(11) .
N1 O2 1.243(10) .
N1 K2 3.252(9) 3
N2 O6 1.236(8) .
N2 O5 1.236(8) .
N3 O9 1.238(11) .
N3 O8 1.261(11) .
N4 O12 1.229(9) .
N4 O11 1.266(9) .
N4 K1 3.238(7) .
N5 O15 1.211(12) .
N5 O14 1.249(9) .
N5 K2 3.240(10) .
O1 Eu1 2.304(7) .
O1 K1 2.985(7) .
O2 K2 2.699(7) 3
O2 K1 2.885(7) .
O3 K2 3.267(10) 3
O4 Eu1 2.295(5) .
O4 K1 2.891(7) .
O5 Eu1 2.576(5) .
O6 K2 2.751(7) 2_454
O7 Eu1 2.340(6) .
O7 K1 2.823(7) 4_565
O8 Eu1 2.488(6) .
O8 K2 2.762(7) .
O9 K2 2.932(8) 3
O10 Eu1 2.360(6) .
O10 K2 2.813(6) .
O11 Eu1 2.584(6) .
O11 K1 2.946(6) .
O11 K2 3.316(7) 3
O12 K1 2.881(8) .
O13 Eu1 2.296(6) .
O13 K1 2.851(6) 4_565
O14 K2 2.892(9) .
O15 K2 3.117(9) .
O15 K1 3.129(8) 4_565
K1 O7 2.822(7) 4_666
K1 O13 2.850(6) 4_666
K1 O15 3.128(8) 4_666
K1 C25 3.485(9) 4_666
K1 Eu1 4.041(4) .
K1 Eu1 4.056(3) 4_666
K2 O2 2.699(7) 3
K2 O6 2.750(7) 2_444
K2 O9 2.932(8) 3
K2 N1 3.252(9) 3
K2 O3 3.267(10) 3
K2 O11 3.316(7) 3
K2 Eu1 4.187(3) .
Eu1 K1 4.057(3) 4_565
